data_1506177
loop_
_publ_author_name
'Leyhane, Andrew J.'
'Snapper, Marc L.'

_publ_section_title
;
 Functionalized oxepines via fragmentation of highly strained epoxides.
;
_journal_issue 23
_journal_name_full 'Organic letters'
_journal_page_first 5183
_journal_page_last 5186
_journal_paper_doi 10.1021/ol061682j
_journal_volume 8
_journal_year 2006
_chemical_formula_sum 'C10 H12 O4'
_chemical_formula_weight 196.20
_chemical_name_systematic
; 
 ? 
;
_space_group_IT_number 14
_symmetry_cell_setting monoclinic
_symmetry_space_group_name_Hall '-P 2ybc'
_symmetry_space_group_name_H-M 'P 1 21/c 1'
_atom_sites_solution_hydrogens geom
_atom_sites_solution_primary direct
_atom_sites_solution_secondary difmap
_audit_creation_method SHELXL-97
_cell_angle_alpha 90.00
_cell_angle_beta 92.640(2)
_cell_angle_gamma 90.00
_cell_formula_units_Z 4
_cell_length_a 6.0680(6)
_cell_length_b 10.6903(10)
_cell_length_c 14.2193(14)
_cell_measurement_reflns_used 2426
_cell_measurement_temperature 193(2)
_cell_measurement_theta_max 28.19
_cell_measurement_theta_min 2.87
_cell_volume 921.41(15)
_computing_cell_refinement 'Bruker SMART'
_computing_data_collection 'Bruker SMART'
_computing_data_reduction 'Bruker SAINT'
_computing_molecular_graphics 'Bruker SHELXTL'
_computing_publication_material 'Bruker SHELXTL'
_computing_structure_refinement 'SHELXL-97 (Sheldrick, 1997)'
_computing_structure_solution 'SHELXS-97 (Sheldrick, 1990)'
_diffrn_ambient_temperature 193(2)
_diffrn_measured_fraction_theta_full 0.998
_diffrn_measured_fraction_theta_max 0.998
_diffrn_measurement_device_type 'CCD area detector'
_diffrn_measurement_method 'phi and omega scans'
_diffrn_radiation_monochromator graphite
_diffrn_radiation_source 'fine-focus sealed tube'
_diffrn_radiation_type MoK\a
_diffrn_radiation_wavelength 0.71073
_diffrn_reflns_av_R_equivalents 0.0504
_diffrn_reflns_av_sigmaI/netI 0.0421
_diffrn_reflns_limit_h_max 8
_diffrn_reflns_limit_h_min -6
_diffrn_reflns_limit_k_max 13
_diffrn_reflns_limit_k_min -14
_diffrn_reflns_limit_l_max 15
_diffrn_reflns_limit_l_min -18
_diffrn_reflns_number 6682
_diffrn_reflns_theta_full 28.28
_diffrn_reflns_theta_max 28.28
_diffrn_reflns_theta_min 2.38
_exptl_absorpt_coefficient_mu 0.110
_exptl_absorpt_correction_type none
_exptl_crystal_colour colorless
_exptl_crystal_density_diffrn 1.414
_exptl_crystal_density_meas 0
_exptl_crystal_density_method 'not measured'
_exptl_crystal_description needles
_exptl_crystal_F_000 416
_exptl_crystal_size_max 0.60
_exptl_crystal_size_mid 0.10
_exptl_crystal_size_min 0.10
_refine_diff_density_max 0.415
_refine_diff_density_min -0.315
_refine_diff_density_rms 0.060
_refine_ls_extinction_method none
_refine_ls_goodness_of_fit_ref 1.004
_refine_ls_hydrogen_treatment mixed
_refine_ls_matrix_type full
_refine_ls_number_parameters 127
_refine_ls_number_reflns 2283
_refine_ls_number_restraints 0
_refine_ls_restrained_S_all 1.004
_refine_ls_R_factor_all 0.0578
_refine_ls_R_factor_gt 0.0472
_refine_ls_shift/su_max 0.000
_refine_ls_shift/su_mean 0.000
_refine_ls_structure_factor_coef Fsqd
_refine_ls_weighting_details 'calc w=1/[\s^2^(Fo^2^)+(0.0839P)^2^+0.0000P] where P=(Fo^2^+2Fc^2^)/3'
_refine_ls_weighting_scheme calc
_refine_ls_wR_factor_gt 0.1265
_refine_ls_wR_factor_ref 0.1318
_reflns_number_gt 1793
_reflns_number_total 2283
_reflns_threshold_expression >2sigma(I)
_cod_data_source_file ol061682jsi20060708_025720.cif
_cod_data_source_block ajl01t
_cod_depositor_comments
;
The following automatic conversions were performed:

'_symmetry_cell_setting' value 'Monoclinic' changed to 'monoclinic'
according to /home/saulius/struct/CIF-dictionaries/cif_core.dic
dictionary named 'cif_core.dic' version 2.4.1 from 2010-06-29.

Automatic conversion script
Id: cif_fix_values 1715 2011-07-08 13:25:40Z adriana 
;
_cod_original_sg_symbol_H-M P2(1)/c
_cod_database_code 1506177

loop_
_symmetry_equiv_pos_as_xyz
'x, y, z'
'-x, y+1/2, -z+1/2'
'-x, -y, -z'
'x, -y-1/2, z-1/2'

loop_
_atom_site_label
_atom_site_type_symbol
_atom_site_fract_x
_atom_site_fract_y
_atom_site_fract_z
_atom_site_U_iso_or_equiv
_atom_site_adp_type
_atom_site_occupancy
_atom_site_symmetry_multiplicity
_atom_site_calc_flag
_atom_site_refinement_flags
O2 O 0.23298(17) 0.47440(9) 0.40738(7) 0.0345(3) Uani 1 1 d .
O1 O 0.58205(18) 0.80755(9) 0.30347(8) 0.0387(3) Uani 1 1 d .
O4 O -0.15148(16) 0.61423(11) 0.10817(7) 0.0350(3) Uani 1 1 d .
C7 C 0.3525(2) 0.58889(13) 0.42288(9) 0.0290(3) Uani 1 1 d .
H7A H 0.5130 0.5730 0.4309 0.035 Uiso 1 1 calc R
H7B H 0.3024 0.6330 0.4793 0.035 Uiso 1 1 calc R
C3 C 0.3964(2) 0.63272(12) 0.23614(9) 0.0238(3) Uani 1 1 d .
H3A H 0.5272 0.5760 0.2344 0.029 Uiso 1 1 calc R
C6 C 0.2993(2) 0.66333(12) 0.33512(9) 0.0234(3) Uani 1 1 d .
C9 C 0.0689(2) 0.61754(13) 0.29767(9) 0.0268(3) Uani 1 1 d .
H9A H -0.0479 0.6835 0.2929 0.032 Uiso 1 1 calc R
C2 C 0.1693(2) 0.58099(11) 0.20330(9) 0.0234(3) Uani 1 1 d .
H2A H 0.1788 0.4877 0.1997 0.028 Uiso 1 1 calc R
O3 O 0.16571(18) 0.67294(12) 0.04946(8) 0.0515(4) Uani 1 1 d .
C1 C 0.0654(2) 0.62938(12) 0.11235(9) 0.0258(3) Uani 1 1 d .
C5 C 0.3499(2) 0.79944(12) 0.31959(10) 0.0317(3) Uani 1 1 d .
H5A H 0.2527 0.8712 0.3355 0.038 Uiso 1 1 calc R
C4 C 0.4327(2) 0.77281(13) 0.22582(10) 0.0301(3) Uani 1 1 d .
H4A H 0.4010 0.8231 0.1675 0.036 Uiso 1 1 calc R
C8 C 0.0236(3) 0.51018(16) 0.36468(11) 0.0384(4) Uani 1 1 d .
H8A H -0.0776 0.5376 0.4133 0.046 Uiso 1 1 calc R
H8B H -0.0447 0.4389 0.3297 0.046 Uiso 1 1 calc R
C10 C -0.2670(3) 0.65649(15) 0.02249(11) 0.0391(4) Uani 1 1 d .
H10A H -0.4254 0.6413 0.0268 0.059 Uiso 1 1 calc R
H10B H -0.2124 0.6106 -0.0314 0.059 Uiso 1 1 calc R
H10C H -0.2411 0.7462 0.0141 0.059 Uiso 1 1 calc R

loop_
_atom_site_aniso_label
_atom_site_aniso_U_11
_atom_site_aniso_U_22
_atom_site_aniso_U_33
_atom_site_aniso_U_23
_atom_site_aniso_U_13
_atom_site_aniso_U_12
O2 0.0445(6) 0.0287(5) 0.0301(5) 0.0075(4) -0.0012(4) -0.0060(4)
O1 0.0380(6) 0.0354(6) 0.0420(7) 0.0029(4) -0.0061(5) -0.0122(4)
O4 0.0273(5) 0.0529(7) 0.0246(5) 0.0067(4) -0.0024(4) -0.0024(4)
C7 0.0330(7) 0.0292(7) 0.0245(7) 0.0037(5) -0.0024(5) -0.0008(5)
C3 0.0225(6) 0.0245(6) 0.0244(6) 0.0017(5) 0.0017(5) 0.0017(5)
C6 0.0254(6) 0.0227(6) 0.0220(6) 0.0010(5) 0.0000(5) 0.0020(5)
C9 0.0240(7) 0.0340(7) 0.0224(6) 0.0027(5) 0.0031(5) 0.0016(5)
C2 0.0245(6) 0.0232(6) 0.0226(6) 0.0020(5) 0.0014(5) 0.0000(5)
O3 0.0351(6) 0.0842(9) 0.0352(6) 0.0272(6) 0.0014(5) -0.0061(6)
C1 0.0280(7) 0.0263(6) 0.0231(6) 0.0008(5) 0.0015(5) 0.0003(5)
C5 0.0384(8) 0.0246(7) 0.0320(8) 0.0012(5) -0.0007(6) 0.0014(5)
C4 0.0310(7) 0.0287(7) 0.0304(7) 0.0059(6) -0.0012(5) -0.0038(5)
C8 0.0358(8) 0.0512(9) 0.0282(7) 0.0093(7) 0.0019(6) -0.0136(7)
C10 0.0355(8) 0.0519(9) 0.0289(8) 0.0028(7) -0.0082(6) 0.0053(7)

loop_
_atom_type_symbol
_atom_type_description
_atom_type_scat_dispersion_real
_atom_type_scat_dispersion_imag
_atom_type_scat_source
C C 0.0033 0.0016 'International Tables Vol C Tables 4.2.6.8 and 6.1.1.4'
H H 0.0000 0.0000 'International Tables Vol C Tables 4.2.6.8 and 6.1.1.4'
O O 0.0106 0.0060 'International Tables Vol C Tables 4.2.6.8 and 6.1.1.4'

loop_
_geom_angle_atom_site_label_1
_geom_angle_atom_site_label_2
_geom_angle_atom_site_label_3
_geom_angle
C7 O2 C8 105.61(10)
C5 O1 C4 61.47(9)
C1 O4 C10 116.13(11)
O2 C7 C6 103.69(10)
C4 C3 C2 117.17(10)
C4 C3 C6 86.78(10)
C2 C3 C6 88.82(9)
C7 C6 C5 126.60(11)
C7 C6 C9 105.87(10)
C5 C6 C9 116.18(11)
C7 C6 C3 123.63(11)
C5 C6 C3 89.00(10)
C9 C6 C3 89.76(9)
C8 C9 C2 116.16(12)
C8 C9 C6 102.04(10)
C2 C9 C6 89.60(10)
C1 C2 C3 118.15(11)
C1 C2 C9 119.48(11)
C3 C2 C9 91.66(9)
O3 C1 O4 123.46(12)
O3 C1 C2 124.61(12)
O4 C1 C2 111.88(11)
O1 C5 C4 59.41(9)
O1 C5 C6 106.82(11)
C4 C5 C6 91.52(11)
O1 C4 C5 59.13(9)
O1 C4 C3 105.54(10)
C5 C4 C3 92.63(10)
O2 C8 C9 106.46(11)

loop_
_geom_bond_atom_site_label_1
_geom_bond_atom_site_label_2
_geom_bond_distance
O2 C7 1.4344(17)
O2 C8 1.4347(18)
O1 C5 1.4400(19)
O1 C4 1.4442(16)
O4 C1 1.3248(16)
O4 C10 1.4494(15)
C7 C6 1.5024(17)
C3 C4 1.5219(18)
C3 C2 1.5372(17)
C3 C6 1.5849(18)
C6 C5 1.5055(18)
C6 C9 1.5519(17)
C9 C8 1.525(2)
C9 C2 1.5490(18)
C2 C1 1.5041(17)
O3 C1 1.1987(17)
C5 C4 1.474(2)

loop_
_geom_torsion_atom_site_label_1
_geom_torsion_atom_site_label_2
_geom_torsion_atom_site_label_3
_geom_torsion_atom_site_label_4
_geom_torsion
C8 O2 C7 C6 -40.78(14)
O2 C7 C6 C5 169.19(13)
O2 C7 C6 C9 27.69(14)
O2 C7 C6 C3 -72.91(15)
C4 C3 C6 C7 -136.79(12)
C2 C3 C6 C7 105.92(12)
C4 C3 C6 C5 -1.99(10)
C2 C3 C6 C5 -119.28(10)
C4 C3 C6 C9 114.20(9)
C2 C3 C6 C9 -3.09(9)
C7 C6 C9 C8 -5.30(14)
C5 C6 C9 C8 -151.46(13)
C3 C6 C9 C8 119.77(11)
C7 C6 C9 C2 -122.01(11)
C5 C6 C9 C2 91.83(13)
C3 C6 C9 C2 3.07(9)
C4 C3 C2 C1 42.35(16)
C6 C3 C2 C1 128.12(11)
C4 C3 C2 C9 -82.67(12)
C6 C3 C2 C9 3.10(9)
C8 C9 C2 C1 129.65(12)
C6 C9 C2 C1 -127.11(11)
C8 C9 C2 C3 -106.40(11)
C6 C9 C2 C3 -3.16(9)
C10 O4 C1 O3 -1.4(2)
C10 O4 C1 C2 -179.20(11)
C3 C2 C1 O3 24.6(2)
C9 C2 C1 O3 134.49(15)
C3 C2 C1 O4 -157.62(11)
C9 C2 C1 O4 -47.74(16)
C4 O1 C5 C6 81.57(11)
C7 C6 C5 O1 76.25(17)
C9 C6 C5 O1 -145.60(11)
C3 C6 C5 O1 -56.36(11)
C7 C6 C5 C4 134.66(13)
C9 C6 C5 C4 -87.19(13)
C3 C6 C5 C4 2.05(10)
C5 O1 C4 C3 -83.64(11)
C6 C5 C4 O1 -108.70(10)
O1 C5 C4 C3 106.56(10)
C6 C5 C4 C3 -2.14(10)
C2 C3 C4 O1 147.68(11)
C6 C3 C4 O1 60.67(11)
C2 C3 C4 C5 89.04(13)
C6 C3 C4 C5 2.03(10)
C7 O2 C8 C9 38.09(15)
C2 C9 C8 O2 76.46(14)
C6 C9 C8 O2 -19.09(15)
